data_2003790
loop_
_publ_author_name
'Hellier, D. G.'
'Motevalli, M.'

_publ_section_title
;
 5-<i>tert</i>-Butyl-5-methyl-1,3,2-dioxathiane 2,2-Dioxide
;
_journal_issue 8
_journal_name_full 'Acta Crystallographica Section C'
_journal_page_first 1701
_journal_page_last 1703
_journal_paper_doi 10.1107/S0108270193012314
_journal_volume 51
_journal_year 1995
_chemical_formula_sum 'C8 H16 O4 S'
_chemical_formula_weight 208.27
_chemical_name_systematic
;
 ?
;
_space_group_IT_number 19
_symmetry_cell_setting orthorhombic
_symmetry_space_group_name_Hall 'P 2ac 2ab'
_symmetry_space_group_name_H-M 'P 21 21 21'
_audit_creation_method SHELXL
_cell_angle_alpha 90.00
_cell_angle_beta 90.00
_cell_angle_gamma 90.00
_cell_formula_units_Z 4
_cell_length_a 11.6790(10)
_cell_length_b 11.3100(10)
_cell_length_c 7.8470(10)
_cell_measurement_reflns_used 25
_cell_measurement_temperature 238(5)
_cell_measurement_theta_max 17
_cell_measurement_theta_min 11
_cell_volume 1036.51(18)
_computing_cell_refinement 'CAD4/PC software'
_computing_data_collection 'CAD4/PC software'
_computing_data_reduction 'CAD4/PC software'
_computing_molecular_graphics 'PLUTON (spek, 1993)'
_computing_publication_material SHELXL-93
_computing_structure_refinement 'SHELXL-93 (Sheldrick, 1994)'
_computing_structure_solution 'SHELXS-86 (Sheldrick, 1990)'
_diffrn_ambient_temperature 293(2)
_diffrn_measurement_device 'Enraf-Nonius CAD-4 four-circle'
_diffrn_measurement_method 2\q,\w
_diffrn_radiation_monochromator graphite
_diffrn_radiation_source 'fine-focus sealed tube'
_diffrn_radiation_type MoK\a
_diffrn_radiation_wavelength 0.71069
_diffrn_reflns_av_R_equivalents 0.0023
_diffrn_reflns_av_sigmaI/netI 0.0188
_diffrn_reflns_limit_h_max 13
_diffrn_reflns_limit_h_min 0
_diffrn_reflns_limit_k_max 13
_diffrn_reflns_limit_k_min 0
_diffrn_reflns_limit_l_max 9
_diffrn_reflns_limit_l_min 0
_diffrn_reflns_number 1231
_diffrn_reflns_theta_max 24.92
_diffrn_reflns_theta_min 2.51
_diffrn_standards_decay_% 0
_diffrn_standards_interval_time 60
_diffrn_standards_number 3
_exptl_absorpt_coefficient_mu 0.295
_exptl_absorpt_correction_T_max 0.978
_exptl_absorpt_correction_T_min 0.967
_exptl_absorpt_correction_type 'empirical (North, Phillips & Mathews, 1968)'
_exptl_crystal_colour colourless
_exptl_crystal_density_diffrn 1.335
_exptl_crystal_density_meas 1.34
_exptl_crystal_density_method 'flotation in ?'
_exptl_crystal_description 'transparent rhombic'
_exptl_crystal_F_000 448
_exptl_crystal_size_max 0.3
_exptl_crystal_size_mid 0.2
_exptl_crystal_size_min 0.12
_refine_diff_density_max 0.096
_refine_diff_density_min -0.129
_refine_ls_abs_structure_Flack -0.21(13)
_refine_ls_extinction_method none
_refine_ls_goodness_of_fit_all 1.011
_refine_ls_goodness_of_fit_obs 1.017
_refine_ls_matrix_type full
_refine_ls_number_parameters 182
_refine_ls_number_reflns 896
_refine_ls_number_restraints 0
_refine_ls_restrained_S_all 1.011
_refine_ls_restrained_S_obs 1.017
_refine_ls_R_factor_all 0.0257
_refine_ls_R_factor_obs 0.0248
_refine_ls_shift/esd_max -0.158
_refine_ls_shift/esd_mean 0.028
_refine_ls_structure_factor_coef Fsqd
_refine_ls_weighting_scheme
;calc w = 1/[\s^2^(F~o~^2^)+(0.0224P)^2^+0.4095P] where
P = (F~o~^2^+2F~c~^2^)/3
;
_refine_ls_wR_factor_all 0.0574
_refine_ls_wR_factor_obs 0.0570
_reflns_number_observed 896
_reflns_number_total 1231
_reflns_observed_criterion >2\s(I)
_cod_data_source_file hu1071.cif
_cod_data_source_block qmcds1
_cod_original_cell_volume 1036.5(2)
_cod_database_code 2003790

loop_
_symmetry_equiv_pos_as_xyz
'x, y, z'
'-x+1/2, -y, z+1/2'
'x+1/2, -y+1/2, -z'
'-x, y+1/2, -z+1/2'

loop_
_atom_site_aniso_label
_atom_site_aniso_U_11
_atom_site_aniso_U_12
_atom_site_aniso_U_13
_atom_site_aniso_U_22
_atom_site_aniso_U_23
_atom_site_aniso_U_33
S1 0.0456(4) -0.0023(4) -0.0020(4) 0.0450(4) 0.0047(4) 0.0539(4)
O1 0.067(2) -0.0197(13) -0.015(2) 0.0608(14) -0.0052(13) 0.083(2)
O2 0.069(2) 0.0020(13) 0.0125(12) 0.069(2) 0.0157(12) 0.0605(14)
O3 0.0414(10) 0.0028(9) -0.0108(11) 0.0461(11) 0.0071(10) 0.0601(13)
O4 0.0473(11) 0.0028(9) 0.0038(11) 0.0410(12) -0.0064(11) 0.0650(15)
C1 0.044(2) 0.0016(13) -0.0028(15) 0.042(2) -0.0008(14) 0.049(2)
C2 0.0391(14) 0.0029(11) 0.0026(15) 0.0398(14) 0.002(2) 0.0403(15)
C3 0.044(2) 0.0060(14) -0.003(2) 0.043(2) 0.001(2) 0.065(3)
C4 0.083(3) -0.014(2) 0.007(2) 0.069(3) 0.001(2) 0.046(2)
C5 0.046(2) -0.0070(14) -0.001(2) 0.050(2) 0.000(2) 0.049(2)
C6 0.043(2) -0.014(2) 0.003(2) 0.081(3) -0.003(3) 0.102(4)
C7 0.084(3) -0.007(2) 0.000(3) 0.046(2) -0.003(2) 0.059(3)
C8 0.067(2) -0.011(2) -0.014(2) 0.073(3) 0.001(2) 0.053(2)

loop_
_atom_site_label
_atom_site_occupancy
_atom_site_fract_x
_atom_site_fract_y
_atom_site_fract_z
_atom_site_U_iso_or_equiv
_atom_site_thermal_displace_type
_atom_site_calc_flag
_atom_site_type_symbol
S1 1 0.28028(7) 0.82634(7) 0.94821(11) 0.0482(2) Uani d S
O1 1 0.2139(2) 0.7629(2) 0.8292(3) 0.0702(7) Uani d O
O2 1 0.2611(2) 0.8107(2) 1.1246(3) 0.0663(7) Uani d O
O3 1 0.2699(2) 0.9589(2) 0.9007(3) 0.0492(5) Uani d O
O4 1 0.4073(2) 0.8002(2) 0.9056(3) 0.0511(6) Uani d O
C1 1 0.3514(3) 1.0397(3) 0.9876(5) 0.0448(8) Uani d C
C2 1 0.4746(2) 1.0054(2) 0.9486(4) 0.0397(6) Uani d C
C3 1 0.4907(3) 0.8761(3) 0.9957(5) 0.0506(9) Uani d C
C4 1 0.4962(4) 1.0191(4) 0.7568(5) 0.0661(10) Uani d C
C5 1 0.5582(2) 1.0840(3) 1.0594(5) 0.0485(7) Uani d C
C6 1 0.6827(3) 1.0620(5) 1.0059(7) 0.0754(13) Uani d C
C7 1 0.5314(4) 1.2154(3) 1.0334(6) 0.0632(10) Uani d C
C8 1 0.5481(4) 1.0572(4) 1.2508(5) 0.0644(10) Uani d C
H11 1 0.3325(25) 1.0399(27) 1.0980(42) 0.039(8) Uiso d H
H12 1 0.3288(23) 1.1200(25) 0.9403(38) 0.048(8) Uiso d H
H31 1 0.5656(30) 0.8445(30) 0.9579(52) 0.081(11) Uiso d H
H32 1 0.4844(31) 0.8601(31) 1.1155(47) 0.065(11) Uiso d H
H41 1 0.4459(36) 0.9801(33) 0.6788(50) 0.082(13) Uiso d H
H42 1 0.5118(47) 1.1030(45) 0.7145(63) 0.121(18) Uiso d H
H43 1 0.5789(59) 0.9792(56) 0.7210(86) 0.193(30) Uiso d H
H61 1 0.7303(31) 1.1090(33) 1.0675(52) 0.075(12) Uiso d H
H62 1 0.7013(35) 1.0936(38) 0.8844(53) 0.086(13) Uiso d H
H63 1 0.7060(31) 0.9750(37) 1.0168(53) 0.092(14) Uiso d H
H71 1 0.4506(26) 1.2368(27) 1.0834(42) 0.055(10) Uiso d H
H72 1 0.5903(30) 1.2648(31) 1.0982(46) 0.068(11) Uiso d H
H73 1 0.5356(33) 1.2337(32) 0.9266(52) 0.065(12) Uiso d H
H81 1 0.5990(33) 1.1172(35) 1.3152(51) 0.090(13) Uiso d H
H82 1 0.4686(42) 1.0736(43) 1.2959(57) 0.108(17) Uiso d H
H83 1 0.5835(39) 0.9813(39) 1.2700(63) 0.103(17) Uiso d H

loop_
_atom_type_symbol
_atom_type_description
_atom_type_scat_source
_atom_type_scat_dispersion_real
_atom_type_scat_dispersion_imag
C C 'International Tables Vol C Tables 4.2.6.8 and 6.1.1.4' 0.0033 0.0016
H H 'International Tables Vol C Tables 4.2.6.8 and 6.1.1.4' 0.0000 0.0000
O O 'International Tables Vol C Tables 4.2.6.8 and 6.1.1.4' 0.0106 0.0060
S S 'International Tables Vol C Tables 4.2.6.8 and 6.1.1.4' 0.1246 0.1234

loop_
_geom_angle_atom_site_label_1
_geom_angle_atom_site_label_2
_geom_angle_atom_site_label_3
_geom_angle
_geom_angle_publ_flag
O1 S1 O2 119.9(2) yes
O1 S1 O3 106.85(14) yes
O2 S1 O3 110.14(14) yes
O1 S1 O4 106.66(15) yes
O2 S1 O4 109.82(14) yes
O3 S1 O4 101.97(11) yes
C1 O3 S1 115.8(2) yes
C3 O4 S1 114.7(2) yes
O3 C1 C2 110.9(3) yes
C3 C2 C1 108.3(3) yes
C3 C2 C4 108.4(3) yes
C1 C2 C4 109.1(3) yes
C3 C2 C5 109.3(2) yes
C1 C2 C5 109.3(2) yes
C4 C2 C5 112.4(3) yes
O4 C3 C2 111.1(2) yes
C6 C5 C7 108.3(3) yes
C6 C5 C8 108.0(3) yes
C7 C5 C8 107.8(4) yes
C6 C5 C2 110.1(3) yes
C7 C5 C2 110.2(3) yes
C8 C5 C2 112.3(3) yes

loop_
_geom_bond_atom_site_label_1
_geom_bond_atom_site_label_2
_geom_bond_distance
_geom_bond_publ_flag
S1 O1 1.410(3) yes
S1 O2 1.413(2) yes
S1 O3 1.549(2) yes
S1 O4 1.549(2) yes
O3 C1 1.486(4) yes
O4 C3 1.478(4) yes
C1 C2 1.521(4) yes
C2 C3 1.521(4) yes
C2 C4 1.534(5) yes
C2 C5 1.580(4) yes
C5 C6 1.534(5) yes
C5 C7 1.533(5) yes
C5 C8 1.537(5) yes

loop_
_cod_related_entry_id
_cod_related_entry_database
_cod_related_entry_code
1 ChemSpider 21138818
